data_7040184
loop_
_publ_author_name
'Perlepe, Panagiota S.'
'Cunha-Silva, Lu\'is'
'Bekiari, Vlasoula'
'Gagnon, Kevin J.'
'Teat, Simon J.'
'Escuer, Albert'
'Stamatatos, Theocharis C.'

_publ_section_title
;
 Structural diversity in Ni(II) cluster chemistry: Ni5, Ni6, and {NiNa2}n
 complexes bearing the Schiff-base ligand
 N-naphthalidene-2-amino-5-chlorobenzoic acid.
;
_journal_issue 25
_journal_name_full 'Dalton transactions (Cambridge, England : 2003)'
_journal_page_first 10256
_journal_page_last 10270
_journal_paper_doi 10.1039/c6dt01162d
_journal_volume 45
_journal_year 2016
_chemical_formula_moiety 'C84 H70 Cl4 N8 Ni5 O18, 3(C3 H7 N O)'
_chemical_formula_sum 'C93 H91 Cl4 N11 Ni5 O21'
_chemical_formula_weight 2134.11
_space_group_crystal_system triclinic
_space_group_IT_number 2
_space_group_name_Hall '-P 1'
_space_group_name_H-M_alt 'P -1'
_symmetry_space_group_name_Hall '-P 1'
_symmetry_space_group_name_H-M 'P -1'
_atom_sites_solution_hydrogens geom
_audit_creation_date '19 May 2016'
_audit_creation_method 'SHELXL-2014/7 and enCIFer'
_audit_update_record
;
2016-05-20 deposited with the CCDC.
2016-05-23 downloaded from the CCDC.
;
_cell_angle_alpha 92.408(2)
_cell_angle_beta 99.389(2)
_cell_angle_gamma 116.998(2)
_cell_formula_units_Z 1
_cell_length_a 14.1417(10)
_cell_length_b 14.1587(10)
_cell_length_c 14.7117(11)
_cell_measurement_reflns_used 8253
_cell_measurement_temperature 150(2)
_cell_measurement_theta_max 28.42
_cell_measurement_theta_min 2.62
_cell_volume 2566.8(3)
_computing_cell_refinement 'SAINT (Bruker AXS Inc., 2012)'
_computing_data_collection 'APEX2 (Bruker AXS Inc., 2012)'
_computing_data_reduction 'SAINT (Bruker AXS Inc., 2012)'
_computing_molecular_graphics 'DIAMOND (Brandenburg, 2009)'
_computing_publication_material 'SHELXTL (Sheldrick, 2014)'
_computing_structure_refinement 'SHELXL-2014/7 (Sheldrick, 2014)'
_computing_structure_solution 'SHELXS (Sheldrick, 2014)'
_diffrn_ambient_temperature 150(2)
_diffrn_measured_fraction_theta_full 0.924
_diffrn_measured_fraction_theta_max 0.924
_diffrn_measurement_device_type 'Bruker X8 Kappa CCD APEX II'
_diffrn_measurement_method '\f and \w scans'
_diffrn_radiation_type MoK\a
_diffrn_radiation_wavelength 0.71073
_diffrn_reflns_av_R_equivalents 0.0387
_diffrn_reflns_av_unetI/netI 0.0628
_diffrn_reflns_Laue_measured_fraction_full 0.924
_diffrn_reflns_Laue_measured_fraction_max 0.924
_diffrn_reflns_limit_h_max 16
_diffrn_reflns_limit_h_min -16
_diffrn_reflns_limit_k_max 14
_diffrn_reflns_limit_k_min -16
_diffrn_reflns_limit_l_max 17
_diffrn_reflns_limit_l_min -17
_diffrn_reflns_number 20519
_diffrn_reflns_point_group_measured_fraction_full 0.924
_diffrn_reflns_point_group_measured_fraction_max 0.924
_diffrn_reflns_theta_full 25.027
_diffrn_reflns_theta_max 25.027
_diffrn_reflns_theta_min 3.977
_diffrn_source 'fine-focus sealed tube'
_exptl_absorpt_coefficient_mu 1.075
_exptl_absorpt_correction_T_max 0.968
_exptl_absorpt_correction_T_min 0.879
_exptl_absorpt_correction_type multi-scan
_exptl_absorpt_process_details
; 
'SADABS V2012/1 (Bruker AXS Inc.)' 
;
_exptl_crystal_colour green
_exptl_crystal_density_diffrn 1.381
_exptl_crystal_description plate
_exptl_crystal_F_000 1102
_exptl_crystal_size_max 0.300
_exptl_crystal_size_mid 0.100
_exptl_crystal_size_min 0.030
_refine_diff_density_max 1.699
_refine_diff_density_min -1.008
_refine_diff_density_rms 0.145
_refine_ls_extinction_method none
_refine_ls_goodness_of_fit_ref 1.170
_refine_ls_hydrogen_treatment constr
_refine_ls_matrix_type full
_refine_ls_number_parameters 607
_refine_ls_number_reflns 8395
_refine_ls_number_restraints 0
_refine_ls_restrained_S_all 1.170
_refine_ls_R_factor_all 0.1143
_refine_ls_R_factor_gt 0.0974
_refine_ls_shift/su_max 0.000
_refine_ls_shift/su_mean 0.000
_refine_ls_structure_factor_coef Fsqd
_refine_ls_weighting_details 'w=1/[\s^2^(Fo^2^)+(0.0722P)^2^+26.5167P] where P=(Fo^2^+2Fc^2^)/3'
_refine_ls_weighting_scheme calc
_refine_ls_wR_factor_gt 0.2184
_refine_ls_wR_factor_ref 0.2268
_reflns_Friedel_coverage 0.000
_reflns_number_gt 7062
_reflns_number_total 8395
_reflns_threshold_expression 'I > 2\s(I)'
_cod_data_source_file c6dt01162d1.cif
_cod_data_source_block comp2_rev
_cod_database_code 7040184
_shelx_shelxl_version_number 2014/7
_shelx_space_group_comment
;
The symmetry employed for this shelxl refinement is uniquely defined
by the following loop, which should always be used as a source of
symmetry information in preference to the above space-group names.
They are only intended as comments.
;
_shelx_estimated_absorpt_t_min 0.739
_shelx_estimated_absorpt_t_max 0.968

loop_
_space_group_symop_operation_xyz
'x, y, z'
'-x, -y, -z'

loop_
_atom_site_label
_atom_site_type_symbol
_atom_site_fract_x
_atom_site_fract_y
_atom_site_fract_z
_atom_site_U_iso_or_equiv
_atom_site_adp_type
_atom_site_occupancy
_atom_site_site_symmetry_order
_atom_site_calc_flag
_atom_site_refinement_flags_posn
_atom_site_refinement_flags_adp
_atom_site_refinement_flags_occupancy
_atom_site_disorder_assembly
_atom_site_disorder_group
Ni1 Ni 0.5000 0.5000 0.0000 0.0108(3) Uani 1 2 d S . P . .
Ni2 Ni 0.26885(8) 0.39960(7) -0.11519(6) 0.0133(2) Uani 1 1 d . . . . .
Ni3 Ni 0.33513(8) 0.32313(8) 0.07662(6) 0.0150(3) Uani 1 1 d . . . . .
Cl1 Cl 0.3211(3) 0.6780(2) 0.44932(19) 0.0582(8) Uani 1 1 d . . . . .
Cl2 Cl 0.3427(2) 0.85211(19) -0.35563(16) 0.0367(6) Uani 1 1 d . . . . .
O1 O 0.3735(4) 0.3521(4) -0.0506(3) 0.0137(11) Uani 1 1 d . . . . .
H1 H 0.3874 0.2994 -0.0861 0.016 Uiso 1 1 calc R U . . .
O2 O 0.3977(4) 0.5535(4) -0.0661(3) 0.0127(10) Uani 1 1 d . . . . .
O3 O 0.5213(4) 0.6895(4) -0.1230(4) 0.0189(12) Uani 1 1 d . . . . .
O4 O 0.2128(4) 0.3618(4) 0.0045(4) 0.0174(11) Uani 1 1 d . . . . .
O5 O 0.4288(4) 0.4832(4) 0.1106(3) 0.0144(11) Uani 1 1 d . . . . .
O6 O 0.4864(5) 0.6524(5) 0.1695(4) 0.0311(14) Uani 1 1 d . . . . .
O7 O 0.2515(4) 0.1638(4) 0.0586(4) 0.0209(12) Uani 1 1 d . . . . .
O8 O 0.3256(4) 0.4282(4) -0.2371(3) 0.0191(12) Uani 1 1 d . . . . .
O9 O 0.1472(5) 0.2540(4) -0.1851(4) 0.0242(13) Uani 1 1 d . . . . .
N1 N 0.1838(5) 0.4813(5) -0.1403(4) 0.0169(14) Uani 1 1 d . . . . .
N2 N 0.3078(5) 0.3236(5) 0.2088(4) 0.0197(14) Uani 1 1 d . . . . .
N3 N 0.3729(6) 0.3956(6) -0.3696(5) 0.0301(17) Uani 1 1 d . . . . .
N4 N 0.0394(5) 0.0783(5) -0.1801(5) 0.0239(15) Uani 1 1 d . . . . .
C1 C 0.4262(6) 0.6283(6) -0.1188(5) 0.0138(16) Uani 1 1 d . . . . .
C2 C 0.3363(6) 0.6390(6) -0.1814(5) 0.0162(16) Uani 1 1 d . . . . .
C3 C 0.2248(7) 0.5731(7) -0.1894(5) 0.0213(18) Uani 1 1 d . . . . .
C4 C 0.1023(6) 0.4632(7) -0.1038(5) 0.0199(17) Uani 1 1 d . . . . .
H4 H 0.0705 0.5091 -0.1152 0.024 Uiso 1 1 calc R U . . .
C5 C 0.0527(6) 0.3800(6) -0.0466(5) 0.0192(17) Uani 1 1 d . . . . .
C6 C 0.1138(6) 0.3401(6) 0.0085(5) 0.0125(15) Uani 1 1 d . . . . .
C7 C 0.4304(6) 0.5536(7) 0.1692(5) 0.0193(17) Uani 1 1 d . . . . .
C8 C 0.3638(7) 0.5165(7) 0.2428(5) 0.0231(18) Uani 1 1 d . . . . .
C9 C 0.3040(7) 0.4107(6) 0.2560(5) 0.0196(17) Uani 1 1 d . . . . .
C10 C 0.3090(6) 0.2487(6) 0.2551(5) 0.0192(17) Uani 1 1 d . . . . .
H10 H 0.3131 0.2597 0.3201 0.023 Uiso 1 1 calc R U . . .
C11 C 0.3048(6) 0.1512(6) 0.2196(5) 0.0156(16) Uani 1 1 d . . . . .
C12 C 0.2688(6) 0.1100(6) 0.1234(6) 0.0197(17) Uani 1 1 d . . . . .
C13 C 0.2453(7) 0.0022(7) 0.0958(6) 0.029(2) Uani 1 1 d . . . . .
H13 H 0.2160 -0.0276 0.0324 0.034 Uiso 1 1 calc R U . . .
C14 C 0.2638(7) -0.0589(6) 0.1584(6) 0.0259(19) Uani 1 1 d . . . . .
H14 H 0.2467 -0.1303 0.1373 0.031 Uiso 1 1 calc R U . . .
C15 C 0.3078(7) -0.0193(6) 0.2541(6) 0.0228(18) Uani 1 1 d . . . . .
C16 C 0.3287(6) 0.0868(6) 0.2865(5) 0.0191(17) Uani 1 1 d . . . . .
C17 C 0.3748(7) 0.1237(7) 0.3807(6) 0.0250(19) Uani 1 1 d . . . . .
H17 H 0.3931 0.1948 0.4037 0.030 Uiso 1 1 calc R U . . .
C18 C 0.3944(8) 0.0608(8) 0.4404(6) 0.035(2) Uani 1 1 d . . . . .
H18 H 0.4237 0.0888 0.5042 0.042 Uiso 1 1 calc R U . . .
C19 C 0.3726(8) -0.0438(8) 0.4109(7) 0.037(2) Uani 1 1 d . . . . .
H19 H 0.3862 -0.0862 0.4543 0.045 Uiso 1 1 calc R U . . .
C20 C 0.3327(7) -0.0830(7) 0.3214(6) 0.030(2) Uani 1 1 d . . . . .
H20 H 0.3202 -0.1529 0.3006 0.036 Uiso 1 1 calc R U . . .
C21 C 0.2357(7) 0.3883(7) 0.3218(6) 0.027(2) Uani 1 1 d . . . . .
H21 H 0.1887 0.3159 0.3269 0.033 Uiso 1 1 calc R U . . .
C22 C 0.2357(8) 0.4676(7) 0.3779(6) 0.032(2) Uani 1 1 d . . . . .
H22 H 0.1887 0.4513 0.4208 0.038 Uiso 1 1 calc R U . . .
C23 C 0.3072(9) 0.5738(8) 0.3704(6) 0.037(2) Uani 1 1 d . . . . .
C24 C 0.3663(8) 0.5991(7) 0.3020(6) 0.028(2) Uani 1 1 d . . . . .
H24 H 0.4089 0.6718 0.2945 0.033 Uiso 1 1 calc R U . . .
C25 C 0.0643(6) 0.2757(6) 0.0784(6) 0.0217(17) Uani 1 1 d . . . . .
H25 H 0.1050 0.2501 0.1182 0.026 Uiso 1 1 calc R U . . .
C26 C -0.0375(7) 0.2507(7) 0.0891(6) 0.0228(18) Uani 1 1 d . . . . .
H26 H -0.0655 0.2097 0.1368 0.027 Uiso 1 1 calc R U . . .
C27 C -0.1030(6) 0.2847(6) 0.0301(5) 0.0198(17) Uani 1 1 d . . . . .
C28 C -0.0581(6) 0.3495(6) -0.0391(5) 0.0199(17) Uani 1 1 d . . . . .
C29 C -0.1274(7) 0.3784(7) -0.0977(6) 0.0263(19) Uani 1 1 d . . . . .
H29 H -0.1007 0.4202 -0.1454 0.032 Uiso 1 1 calc R U . . .
C30 C -0.2316(7) 0.3486(8) -0.0885(6) 0.033(2) Uani 1 1 d . . . . .
H30 H -0.2753 0.3706 -0.1289 0.039 Uiso 1 1 calc R U . . .
C31 C -0.2741(7) 0.2858(7) -0.0197(6) 0.029(2) Uani 1 1 d . . . . .
H31 H -0.3463 0.2657 -0.0132 0.035 Uiso 1 1 calc R U . . .
C32 C -0.2116(7) 0.2537(7) 0.0378(6) 0.0259(19) Uani 1 1 d . . . . .
H32 H -0.2411 0.2100 0.0836 0.031 Uiso 1 1 calc R U . . .
C33 C 0.1516(7) 0.5935(8) -0.2503(6) 0.034(2) Uani 1 1 d . . . . .
H33 H 0.0760 0.5478 -0.2573 0.040 Uiso 1 1 calc R U . . .
C34 C 0.1871(8) 0.6790(8) -0.3007(7) 0.036(2) Uani 1 1 d . . . . .
H34 H 0.1364 0.6924 -0.3415 0.043 Uiso 1 1 calc R U . . .
C35 C 0.2966(8) 0.7444(7) -0.2914(6) 0.029(2) Uani 1 1 d . . . . .
C36 C 0.3708(7) 0.7258(6) -0.2333(5) 0.0206(17) Uani 1 1 d . . . . .
H36 H 0.4461 0.7718 -0.2280 0.025 Uiso 1 1 calc R U . . .
C37 C 0.3287(7) 0.3656(7) -0.2958(5) 0.0223(18) Uani 1 1 d . . . . .
H37 H 0.2978 0.2920 -0.2880 0.027 Uiso 1 1 calc R U . . .
C38 C 0.3685(9) 0.3173(10) -0.4405(7) 0.050(3) Uani 1 1 d . . . . .
H38A H 0.3432 0.2475 -0.4180 0.074 Uiso 1 1 calc R U . . .
H38B H 0.4410 0.3404 -0.4536 0.074 Uiso 1 1 calc R U . . .
H38C H 0.3184 0.3116 -0.4975 0.074 Uiso 1 1 calc R U . . .
C39 C 0.4190(9) 0.5072(9) -0.3847(7) 0.043(3) Uani 1 1 d . . . . .
H39A H 0.3706 0.5159 -0.4355 0.065 Uiso 1 1 calc R U . . .
H39B H 0.4900 0.5296 -0.4008 0.065 Uiso 1 1 calc R U . . .
H39C H 0.4274 0.5513 -0.3278 0.065 Uiso 1 1 calc R U . . .
C40 C 0.1204(7) 0.1721(7) -0.1448(5) 0.0208(18) Uani 1 1 d . . . . .
H40 H 0.1616 0.1785 -0.0849 0.025 Uiso 1 1 calc R U . . .
C41 C 0.0140(8) -0.0138(7) -0.1304(7) 0.038(2) Uani 1 1 d . . . . .
H41A H 0.0674 0.0065 -0.0721 0.057 Uiso 1 1 calc R U . . .
H41B H 0.0159 -0.0709 -0.1687 0.057 Uiso 1 1 calc R U . . .
H41C H -0.0586 -0.0391 -0.1168 0.057 Uiso 1 1 calc R U . . .
C42 C -0.0280(9) 0.0632(9) -0.2692(7) 0.049(3) Uani 1 1 d . . . . .
H42A H -0.0974 0.0580 -0.2607 0.073 Uiso 1 1 calc R U . . .
H42B H -0.0408 -0.0028 -0.3052 0.073 Uiso 1 1 calc R U . . .
H42C H 0.0082 0.1240 -0.3024 0.073 Uiso 1 1 calc R U . . .
O12 O -0.0100(19) 0.1656(19) 0.3147(15) 0.091(6) Uiso 0.5 1 d . . P . .
N7 N -0.053(2) 0.087(2) 0.4350(17) 0.073(6) Uiso 0.5 1 d . . P . .
C51 C -0.072(3) 0.117(3) 0.363(2) 0.079(8) Uiso 0.5 1 d . . P . .
H51 H -0.1458 0.1003 0.3414 0.095 Uiso 0.5 1 calc R U P . .
C50 C 0.057(3) 0.115(3) 0.475(2) 0.103(11) Uiso 0.5 1 d . . P . .
H50A H 0.1052 0.1650 0.4385 0.154 Uiso 0.5 1 calc R U P A 2
H50B H 0.0664 0.0504 0.4739 0.154 Uiso 0.5 1 calc R U P A 2
H50C H 0.0752 0.1488 0.5389 0.154 Uiso 0.5 1 calc R U P A 2
C49 C -0.141(4) 0.016(4) 0.482(3) 0.150(17) Uiso 0.5 1 d . . P . .
H49A H -0.1087 0.0000 0.5394 0.225 Uiso 0.25 1 calc R U P . .
H49B H -0.1824 0.0521 0.4957 0.225 Uiso 0.25 1 calc R U P . .
H49C H -0.1887 -0.0509 0.4402 0.225 Uiso 0.25 1 calc R U P . .
H49D H -0.2112 0.0008 0.4442 0.225 Uiso 0.25 1 calc R U P . .
H49E H -0.1374 -0.0513 0.4878 0.225 Uiso 0.25 1 calc R U P . .
H49F H -0.1312 0.0517 0.5433 0.225 Uiso 0.25 1 calc R U P . .
N5 N 0.6103(15) 0.9224(14) 0.1775(12) 0.044(4) Uiso 0.5 1 d . . P . .
O10 O 0.6395(18) 0.8782(18) 0.3098(15) 0.090(6) Uiso 0.5 1 d . . P . .
C44 C 0.698(2) 0.935(2) 0.1556(19) 0.067(7) Uiso 0.5 1 d . . P . .
H44A H 0.7486 1.0116 0.1619 0.101 Uiso 0.5 1 calc R U P . .
H44B H 0.6829 0.9032 0.0911 0.101 Uiso 0.5 1 calc R U P . .
H44C H 0.7303 0.9001 0.1968 0.101 Uiso 0.5 1 calc R U P . .
C45 C 0.569(3) 0.897(3) 0.248(2) 0.089(9) Uiso 0.5 1 d . . P . .
H45 H 0.5017 0.8923 0.2570 0.107 Uiso 0.5 1 calc R U P . .
C43 C 0.548(4) 0.953(4) 0.113(3) 0.145(17) Uiso 0.5 1 d . . P . .
H43A H 0.5865 1.0305 0.1128 0.217 Uiso 0.5 1 calc R U P . .
H43B H 0.4782 0.9337 0.1313 0.217 Uiso 0.5 1 calc R U P . .
H43C H 0.5350 0.9161 0.0513 0.217 Uiso 0.5 1 calc R U P . .
N6 N -0.0100(17) 0.3450(17) 0.6046(13) 0.057(5) Uiso 0.5 1 d . . P . .
C48 C 0.0902(18) 0.3594(18) 0.6133(15) 0.043(5) Uiso 0.5 1 d . . P . .
H48 H 0.1220 0.3491 0.6716 0.052 Uiso 0.5 1 calc R U P . .
O11 O 0.137(2) 0.380(2) 0.5650(17) 0.106(7) Uiso 0.5 1 d . . P . .
C47 C -0.068(2) 0.311(2) 0.6794(16) 0.055(6) Uiso 0.5 1 d . . P . .
H47A H -0.0165 0.3202 0.7367 0.082 Uiso 0.5 1 calc R U P . .
H47B H -0.1220 0.2357 0.6636 0.082 Uiso 0.5 1 calc R U P . .
H47C H -0.1040 0.3546 0.6885 0.082 Uiso 0.5 1 calc R U P . .
C46 C -0.034(5) 0.414(5) 0.524(4) 0.19(2) Uiso 0.5 1 d . . P . .
H46A H -0.0464 0.4700 0.5527 0.283 Uiso 0.5 1 calc R U P . .
H46B H -0.0975 0.3663 0.4767 0.283 Uiso 0.5 1 calc R U P . .
H46C H 0.0294 0.4476 0.4947 0.283 Uiso 0.5 1 calc R U P . .

loop_
_atom_site_aniso_label
_atom_site_aniso_U_11
_atom_site_aniso_U_22
_atom_site_aniso_U_33
_atom_site_aniso_U_23
_atom_site_aniso_U_13
_atom_site_aniso_U_12
Ni1 0.0107(7) 0.0087(7) 0.0145(7) 0.0037(5) 0.0035(5) 0.0052(6)
Ni2 0.0126(5) 0.0108(5) 0.0155(5) 0.0052(4) 0.0014(4) 0.0048(4)
Ni3 0.0123(5) 0.0117(5) 0.0160(5) 0.0051(4) 0.0016(4) 0.0015(5)
Cl1 0.106(3) 0.0363(15) 0.0507(16) 0.0069(12) 0.0409(16) 0.0410(17)
Cl2 0.0418(14) 0.0331(13) 0.0418(13) 0.0284(10) 0.0121(11) 0.0199(12)
O1 0.013(3) 0.010(3) 0.017(3) 0.006(2) 0.002(2) 0.004(2)
O2 0.011(3) 0.010(3) 0.016(3) 0.007(2) 0.003(2) 0.003(2)
O3 0.011(3) 0.012(3) 0.029(3) 0.009(2) 0.002(2) 0.001(3)
O4 0.010(3) 0.016(3) 0.026(3) 0.011(2) 0.005(2) 0.005(3)
O5 0.013(3) 0.013(3) 0.018(3) 0.000(2) 0.004(2) 0.006(3)
O6 0.033(4) 0.016(3) 0.046(4) 0.003(3) 0.010(3) 0.012(3)
O7 0.019(3) 0.012(3) 0.024(3) 0.006(2) 0.000(2) 0.001(3)
O8 0.021(3) 0.019(3) 0.017(3) 0.004(2) 0.006(2) 0.008(3)
O9 0.026(3) 0.018(3) 0.024(3) 0.007(2) 0.001(2) 0.008(3)
N1 0.011(3) 0.017(4) 0.022(3) 0.008(3) 0.002(3) 0.006(3)
N2 0.010(3) 0.018(4) 0.027(4) 0.007(3) 0.000(3) 0.004(3)
N3 0.031(4) 0.035(5) 0.024(4) 0.002(3) 0.006(3) 0.015(4)
N4 0.014(4) 0.016(4) 0.031(4) 0.000(3) 0.000(3) 0.001(3)
C1 0.019(5) 0.009(4) 0.011(4) 0.001(3) -0.002(3) 0.007(4)
C2 0.021(4) 0.014(4) 0.017(4) 0.003(3) 0.004(3) 0.011(4)
C3 0.022(5) 0.023(5) 0.027(4) 0.013(3) 0.012(3) 0.014(4)
C4 0.013(4) 0.021(4) 0.029(4) 0.011(3) 0.002(3) 0.011(4)
C5 0.017(4) 0.014(4) 0.025(4) 0.006(3) 0.005(3) 0.006(4)
C6 0.010(4) 0.008(4) 0.017(4) 0.000(3) 0.002(3) 0.003(3)
C7 0.012(4) 0.024(5) 0.025(4) 0.006(3) -0.002(3) 0.012(4)
C8 0.026(5) 0.032(5) 0.020(4) 0.003(3) -0.001(3) 0.023(4)
C9 0.022(4) 0.018(4) 0.022(4) -0.001(3) -0.002(3) 0.014(4)
C10 0.019(4) 0.024(5) 0.015(4) 0.001(3) 0.000(3) 0.012(4)
C11 0.011(4) 0.015(4) 0.018(4) 0.002(3) 0.006(3) 0.002(4)
C12 0.015(4) 0.016(4) 0.029(4) 0.004(3) 0.008(3) 0.007(4)
C13 0.035(5) 0.027(5) 0.025(5) 0.003(4) 0.006(4) 0.016(5)
C14 0.032(5) 0.009(4) 0.029(5) 0.003(3) 0.005(4) 0.004(4)
C15 0.025(5) 0.014(4) 0.034(5) 0.005(3) 0.013(4) 0.011(4)
C16 0.017(4) 0.016(4) 0.023(4) 0.005(3) 0.008(3) 0.005(4)
C17 0.033(5) 0.022(5) 0.024(4) 0.011(3) 0.006(4) 0.015(4)
C18 0.043(6) 0.040(6) 0.026(5) 0.008(4) 0.000(4) 0.024(5)
C19 0.043(6) 0.043(6) 0.039(6) 0.030(5) 0.012(4) 0.028(6)
C20 0.037(6) 0.014(4) 0.035(5) 0.005(4) 0.023(4) 0.004(4)
C21 0.037(5) 0.026(5) 0.027(5) 0.009(4) 0.011(4) 0.019(5)
C22 0.040(6) 0.034(6) 0.036(5) 0.016(4) 0.025(4) 0.023(5)
C23 0.061(7) 0.037(6) 0.031(5) 0.001(4) 0.012(5) 0.037(6)
C24 0.041(6) 0.025(5) 0.023(4) 0.007(4) 0.009(4) 0.019(5)
C25 0.015(4) 0.018(4) 0.028(4) 0.008(3) 0.001(3) 0.004(4)
C26 0.021(5) 0.018(4) 0.026(4) 0.007(3) 0.008(3) 0.005(4)
C27 0.018(4) 0.012(4) 0.029(4) 0.000(3) 0.007(3) 0.006(4)
C28 0.018(4) 0.013(4) 0.027(4) 0.002(3) 0.003(3) 0.006(4)
C29 0.023(5) 0.028(5) 0.030(5) 0.007(4) 0.003(4) 0.013(4)
C30 0.020(5) 0.043(6) 0.043(5) 0.007(4) 0.003(4) 0.022(5)
C31 0.012(4) 0.032(5) 0.046(5) -0.002(4) 0.010(4) 0.011(4)
C32 0.021(5) 0.021(5) 0.035(5) 0.001(4) 0.011(4) 0.006(4)
C33 0.022(5) 0.047(6) 0.040(5) 0.024(5) 0.008(4) 0.021(5)
C34 0.027(5) 0.043(6) 0.043(6) 0.032(5) 0.007(4) 0.019(5)
C35 0.041(6) 0.035(5) 0.023(4) 0.021(4) 0.013(4) 0.026(5)
C36 0.021(5) 0.016(4) 0.029(4) 0.011(3) 0.012(3) 0.010(4)
C37 0.017(4) 0.020(4) 0.023(4) 0.003(3) -0.001(3) 0.005(4)
C38 0.048(7) 0.066(8) 0.029(5) -0.013(5) 0.008(5) 0.024(7)
C39 0.053(7) 0.051(7) 0.035(5) 0.021(5) 0.021(5) 0.027(6)
C40 0.022(5) 0.029(5) 0.015(4) 0.001(3) 0.002(3) 0.016(4)
C41 0.035(6) 0.023(5) 0.051(6) 0.012(4) 0.011(5) 0.008(5)
C42 0.037(6) 0.029(6) 0.056(7) 0.008(5) -0.004(5) -0.001(6)

loop_
_atom_type_symbol
_atom_type_description
_atom_type_scat_dispersion_real
_atom_type_scat_dispersion_imag
_atom_type_scat_source
C C 0.0033 0.0016 'International Tables Vol C Tables 4.2.6.8 and 6.1.1.4'
H H 0.0000 0.0000 'International Tables Vol C Tables 4.2.6.8 and 6.1.1.4'
Cl Cl 0.1484 0.1585 'International Tables Vol C Tables 4.2.6.8 and 6.1.1.4'
N N 0.0061 0.0033 'International Tables Vol C Tables 4.2.6.8 and 6.1.1.4'
Ni Ni 0.3393 1.1124 'International Tables Vol C Tables 4.2.6.8 and 6.1.1.4'
O O 0.0106 0.0060 'International Tables Vol C Tables 4.2.6.8 and 6.1.1.4'

loop_
_geom_angle_atom_site_label_1
_geom_angle_atom_site_label_2
_geom_angle_atom_site_label_3
_geom_angle
_geom_angle_site_symmetry_1
_geom_angle_site_symmetry_3
O5 Ni1 O5 180.0 . 2_665
O5 Ni1 O1 95.9(2) . 2_665
O5 Ni1 O1 84.1(2) 2_665 2_665
O5 Ni1 O1 84.1(2) . .
O5 Ni1 O1 95.9(2) 2_665 .
O1 Ni1 O1 180.0 2_665 .
O5 Ni1 O2 90.67(18) . 2_665
O5 Ni1 O2 89.33(18) 2_665 2_665
O1 Ni1 O2 83.92(19) 2_665 2_665
O1 Ni1 O2 96.08(19) . 2_665
O5 Ni1 O2 89.33(18) . .
O5 Ni1 O2 90.67(18) 2_665 .
O1 Ni1 O2 96.08(19) 2_665 .
O1 Ni1 O2 83.92(19) . .
O2 Ni1 O2 180.00(19) 2_665 .
O5 Ni1 Ni3 136.98(14) . 2_665
O5 Ni1 Ni3 43.02(14) 2_665 2_665
O1 Ni1 Ni3 43.46(13) 2_665 2_665
O1 Ni1 Ni3 136.54(13) . 2_665
O2 Ni1 Ni3 96.67(13) 2_665 2_665
O2 Ni1 Ni3 83.33(13) . 2_665
O5 Ni1 Ni3 43.02(14) . .
O5 Ni1 Ni3 136.98(14) 2_665 .
O1 Ni1 Ni3 136.54(13) 2_665 .
O1 Ni1 Ni3 43.46(13) . .
O2 Ni1 Ni3 83.33(13) 2_665 .
O2 Ni1 Ni3 96.67(13) . .
Ni3 Ni1 Ni3 180.0 2_665 .
O1 Ni2 N1 160.8(2) . .
O1 Ni2 O4 79.54(19) . .
N1 Ni2 O4 89.8(2) . .
O1 Ni2 O8 97.9(2) . .
N1 Ni2 O8 93.4(2) . .
O4 Ni2 O8 176.2(2) . .
O1 Ni2 O9 99.8(2) . .
N1 Ni2 O9 96.1(2) . .
O4 Ni2 O9 90.2(2) . .
O8 Ni2 O9 87.5(2) . .
O1 Ni2 O2 83.40(19) . .
N1 Ni2 O2 82.6(2) . .
O4 Ni2 O2 99.2(2) . .
O8 Ni2 O2 83.2(2) . .
O9 Ni2 O2 170.5(2) . .
O7 Ni3 O5 172.9(2) . .
O7 Ni3 O1 101.4(2) . .
O5 Ni3 O1 83.9(2) . .
O7 Ni3 N2 88.9(2) . .
O5 Ni3 N2 85.9(2) . .
O1 Ni3 N2 169.6(2) . .
O7 Ni3 O3 88.8(2) . 2_665
O5 Ni3 O3 86.4(2) . 2_665
O1 Ni3 O3 90.64(19) . 2_665
N2 Ni3 O3 91.1(2) . 2_665
O7 Ni3 O4 100.1(2) . .
O5 Ni3 O4 85.7(2) . .
O1 Ni3 O4 75.85(18) . .
N2 Ni3 O4 101.0(2) . .
O3 Ni3 O4 165.00(19) 2_665 .
O7 Ni3 Ni1 140.64(16) . .
O5 Ni3 Ni1 42.78(13) . .
O1 Ni3 Ni1 43.54(14) . .
N2 Ni3 Ni1 127.20(19) . .
O3 Ni3 Ni1 76.83(14) 2_665 .
O4 Ni3 Ni1 88.74(13) . .
Ni2 O1 Ni3 105.0(2) . .
Ni2 O1 Ni1 97.9(2) . .
Ni3 O1 Ni1 93.0(2) . .
Ni2 O1 H1 118.8 . .
Ni3 O1 H1 118.8 . .
Ni1 O1 H1 118.8 . .
C1 O2 Ni1 123.9(5) . .
C1 O2 Ni2 121.7(5) . .
Ni1 O2 Ni2 94.74(19) . .
C1 O3 Ni3 130.0(4) . 2_665
C6 O4 Ni2 120.8(4) . .
C6 O4 Ni3 136.6(4) . .
Ni2 O4 Ni3 99.3(2) . .
C7 O5 Ni1 130.5(5) . .
C7 O5 Ni3 134.2(5) . .
Ni1 O5 Ni3 94.2(2) . .
C12 O7 Ni3 119.8(5) . .
C37 O8 Ni2 129.4(5) . .
C40 O9 Ni2 119.4(5) . .
C4 N1 C3 118.0(6) . .
C4 N1 Ni2 121.9(5) . .
C3 N1 Ni2 119.4(5) . .
C10 N2 C9 118.5(7) . .
C10 N2 Ni3 118.3(5) . .
C9 N2 Ni3 122.5(5) . .
C37 N3 C39 119.7(7) . .
C37 N3 C38 121.4(8) . .
C39 N3 C38 118.7(8) . .
C40 N4 C42 121.1(7) . .
C40 N4 C41 121.3(7) . .
C42 N4 C41 117.6(8) . .
O3 C1 O2 124.5(6) . .
O3 C1 C2 118.3(6) . .
O2 C1 C2 117.1(7) . .
C3 C2 C36 118.8(7) . .
C3 C2 C1 125.9(7) . .
C36 C2 C1 115.3(7) . .
C33 C3 C2 119.1(7) . .
C33 C3 N1 119.1(7) . .
C2 C3 N1 121.7(7) . .
N1 C4 C5 127.1(7) . .
N1 C4 H4 116.4 . .
C5 C4 H4 116.4 . .
C6 C5 C28 120.8(7) . .
C6 C5 C4 121.2(7) . .
C28 C5 C4 117.6(6) . .
O4 C6 C5 124.6(6) . .
O4 C6 C25 118.4(6) . .
C5 C6 C25 116.9(6) . .
O6 C7 O5 123.3(7) . .
O6 C7 C8 118.1(7) . .
O5 C7 C8 118.6(7) . .
C9 C8 C24 119.9(8) . .
C9 C8 C7 125.1(7) . .
C24 C8 C7 115.0(8) . .
C8 C9 N2 124.0(7) . .
C8 C9 C21 118.1(7) . .
N2 C9 C21 117.9(7) . .
N2 C10 C11 127.2(7) . .
N2 C10 H10 116.4 . .
C11 C10 H10 116.4 . .
C12 C11 C10 122.3(7) . .
C12 C11 C16 119.3(7) . .
C10 C11 C16 118.1(7) . .
O7 C12 C11 123.6(7) . .
O7 C12 C13 117.6(7) . .
C11 C12 C13 118.8(7) . .
C14 C13 C12 121.6(8) . .
C14 C13 H13 119.2 . .
C12 C13 H13 119.2 . .
C13 C14 C15 122.1(8) . .
C13 C14 H14 118.9 . .
C15 C14 H14 118.9 . .
C14 C15 C16 118.7(7) . .
C14 C15 C20 122.4(7) . .
C16 C15 C20 118.8(7) . .
C17 C16 C15 116.9(7) . .
C17 C16 C11 124.0(7) . .
C15 C16 C11 119.1(7) . .
C18 C17 C16 122.0(8) . .
C18 C17 H17 119.0 . .
C16 C17 H17 119.0 . .
C17 C18 C19 122.2(9) . .
C17 C18 H18 118.9 . .
C19 C18 H18 118.9 . .
C20 C19 C18 119.2(8) . .
C20 C19 H19 120.4 . .
C18 C19 H19 120.4 . .
C19 C20 C15 120.8(8) . .
C19 C20 H20 119.6 . .
C15 C20 H20 119.6 . .
C22 C21 C9 122.1(8) . .
C22 C21 H21 119.0 . .
C9 C21 H21 119.0 . .
C21 C22 C23 118.0(8) . .
C21 C22 H22 121.0 . .
C23 C22 H22 121.0 . .
C24 C23 C22 121.6(8) . .
C24 C23 Cl1 118.6(8) . .
C22 C23 Cl1 119.8(7) . .
C23 C24 C8 119.6(9) . .
C23 C24 H24 120.2 . .
C8 C24 H24 120.2 . .
C26 C25 C6 122.7(7) . .
C26 C25 H25 118.6 . .
C6 C25 H25 118.6 . .
C25 C26 C27 121.1(7) . .
C25 C26 H26 119.4 . .
C27 C26 H26 119.4 . .
C32 C27 C26 121.3(7) . .
C32 C27 C28 120.0(7) . .
C26 C27 C28 118.7(7) . .
C29 C28 C27 116.5(7) . .
C29 C28 C5 123.9(7) . .
C27 C28 C5 119.6(7) . .
C30 C29 C28 122.5(8) . .
C30 C29 H29 118.8 . .
C28 C29 H29 118.8 . .
C29 C30 C31 120.4(8) . .
C29 C30 H30 119.8 . .
C31 C30 H30 119.8 . .
C32 C31 C30 119.8(7) . .
C32 C31 H31 120.1 . .
C30 C31 H31 120.1 . .
C31 C32 C27 120.8(8) . .
C31 C32 H32 119.6 . .
C27 C32 H32 119.6 . .
C34 C33 C3 121.2(9) . .
C34 C33 H33 119.4 . .
C3 C33 H33 119.4 . .
C35 C34 C33 119.4(8) . .
C35 C34 H34 120.3 . .
C33 C34 H34 120.3 . .
C36 C35 C34 121.0(7) . .
C36 C35 Cl2 119.1(7) . .
C34 C35 Cl2 119.8(6) . .
C35 C36 C2 120.5(8) . .
C35 C36 H36 119.7 . .
C2 C36 H36 119.7 . .
O8 C37 N3 123.4(8) . .
O8 C37 H37 118.3 . .
N3 C37 H37 118.3 . .
N3 C38 H38A 109.5 . .
N3 C38 H38B 109.5 . .
H38A C38 H38B 109.5 . .
N3 C38 H38C 109.5 . .
H38A C38 H38C 109.5 . .
H38B C38 H38C 109.5 . .
N3 C39 H39A 109.5 . .
N3 C39 H39B 109.5 . .
H39A C39 H39B 109.5 . .
N3 C39 H39C 109.5 . .
H39A C39 H39C 109.5 . .
H39B C39 H39C 109.5 . .
O9 C40 N4 124.2(7) . .
O9 C40 H40 117.9 . .
N4 C40 H40 117.9 . .
N4 C41 H41A 109.5 . .
N4 C41 H41B 109.5 . .
H41A C41 H41B 109.5 . .
N4 C41 H41C 109.5 . .
H41A C41 H41C 109.5 . .
H41B C41 H41C 109.5 . .
N4 C42 H42A 109.5 . .
N4 C42 H42B 109.5 . .
H42A C42 H42B 109.5 . .
N4 C42 H42C 109.5 . .
H42A C42 H42C 109.5 . .
H42B C42 H42C 109.5 . .
C51 N7 C50 119(3) . .
C51 N7 C49 121(3) . .
C50 N7 C49 119(3) . .
N7 C51 O12 128(3) . .
N7 C51 H51 116.1 . .
O12 C51 H51 116.1 . .
N7 C50 H50A 109.5 . .
N7 C50 H50B 109.5 . .
H50A C50 H50B 109.5 . .
N7 C50 H50C 109.5 . .
H50A C50 H50C 109.5 . .
H50B C50 H50C 109.5 . .
N7 C49 H49A 109.5 . .
N7 C49 H49B 109.5 . .
H49A C49 H49B 109.5 . .
N7 C49 H49C 109.5 . .
H49A C49 H49C 109.5 . .
H49B C49 H49C 109.5 . .
N7 C49 H49D 109.5 . .
H49A C49 H49D 141.1 . .
H49B C49 H49D 56.3 . .
H49C C49 H49D 56.3 . .
N7 C49 H49E 109.5 . .
H49A C49 H49E 56.3 . .
H49B C49 H49E 141.1 . .
H49C C49 H49E 56.3 . .
H49D C49 H49E 109.5 . .
N7 C49 H49F 109.5 . .
H49A C49 H49F 56.3 . .
H49B C49 H49F 56.3 . .
H49C C49 H49F 141.1 . .
H49D C49 H49F 109.5 . .
H49E C49 H49F 109.5 . .
C45 N5 C44 135(3) . .
C45 N5 C43 111(3) . .
C44 N5 C43 114(3) . .
N5 C44 H44A 109.5 . .
N5 C44 H44B 109.5 . .
H44A C44 H44B 109.5 . .
N5 C44 H44C 109.5 . .
H44A C44 H44C 109.5 . .
H44B C44 H44C 109.5 . .
N5 C45 O10 106(3) . .
N5 C45 H45 126.8 . .
O10 C45 H45 126.8 . .
N5 C43 H43A 109.5 . .
N5 C43 H43B 109.5 . .
H43A C43 H43B 109.5 . .
N5 C43 H43C 109.5 . .
H43A C43 H43C 109.5 . .
H43B C43 H43C 109.5 . .
C48 N6 C47 121(2) . .
C48 N6 C46 110(3) . .
C47 N6 C46 125(3) . .
O11 C48 N6 127(3) . .
O11 C48 H48 116.3 . .
N6 C48 H48 116.3 . .
N6 C47 H47A 109.5 . .
N6 C47 H47B 109.5 . .
H47A C47 H47B 109.5 . .
N6 C47 H47C 109.5 . .
H47A C47 H47C 109.5 . .
H47B C47 H47C 109.5 . .
N6 C46 H46A 109.5 . .
N6 C46 H46B 109.5 . .
H46A C46 H46B 109.5 . .
N6 C46 H46C 109.5 . .
H46A C46 H46C 109.5 . .
H46B C46 H46C 109.5 . .

loop_
_geom_bond_atom_site_label_1
_geom_bond_atom_site_label_2
_geom_bond_distance
_geom_bond_site_symmetry_2
Ni1 O5 2.017(5) .
Ni1 O5 2.017(5) 2_665
Ni1 O1 2.043(5) 2_665
Ni1 O1 2.043(5) .
Ni1 O2 2.052(4) 2_665
Ni1 O2 2.052(4) .
Ni1 Ni3 2.9616(9) 2_665
Ni1 Ni3 2.9616(9) .
Ni2 O1 2.011(5) .
Ni2 N1 2.018(6) .
Ni2 O4 2.042(5) .
Ni2 O8 2.064(5) .
Ni2 O9 2.072(6) .
Ni2 O2 2.104(5) .
Ni3 O7 1.996(5) .
Ni3 O5 2.026(5) .
Ni3 O1 2.040(5) .
Ni3 N2 2.044(6) .
Ni3 O3 2.122(5) 2_665
Ni3 O4 2.175(5) .
Cl1 C23 1.756(9) .
Cl2 C35 1.750(8) .
O1 H1 1.0000 .
O2 C1 1.291(8) .
O3 C1 1.240(9) .
O3 Ni3 2.122(5) 2_665
O4 C6 1.301(8) .
O5 C7 1.279(9) .
O6 C7 1.256(10) .
O7 C12 1.305(9) .
O8 C37 1.231(9) .
O9 C40 1.253(9) .
N1 C4 1.277(10) .
N1 C3 1.442(10) .
N2 C10 1.289(10) .
N2 C9 1.416(10) .
N3 C37 1.331(10) .
N3 C39 1.453(12) .
N3 C38 1.463(12) .
N4 C40 1.309(11) .
N4 C42 1.432(12) .
N4 C41 1.450(11) .
C1 C2 1.514(10) .
C2 C3 1.402(11) .
C2 C36 1.410(10) .
C3 C33 1.397(11) .
C4 C5 1.452(10) .
C4 H4 0.9500 .
C5 C6 1.407(10) .
C5 C28 1.449(11) .
C6 C25 1.453(10) .
C7 C8 1.506(11) .
C8 C9 1.387(12) .
C8 C24 1.412(11) .
C9 C21 1.422(11) .
C10 C11 1.428(11) .
C10 H10 0.9500 .
C11 C12 1.425(11) .
C11 C16 1.470(10) .
C12 C13 1.431(12) .
C13 C14 1.364(11) .
C13 H13 0.9500 .
C14 C15 1.419(12) .
C14 H14 0.9500 .
C15 C16 1.436(11) .
C15 C20 1.471(11) .
C16 C17 1.398(12) .
C17 C18 1.359(11) .
C17 H17 0.9500 .
C18 C19 1.402(14) .
C18 H18 0.9500 .
C19 C20 1.332(13) .
C19 H19 0.9500 .
C20 H20 0.9500 .
C21 C22 1.365(12) .
C21 H21 0.9500 .
C22 C23 1.402(14) .
C22 H22 0.9500 .
C23 C24 1.368(12) .
C24 H24 0.9500 .
C25 C26 1.356(11) .
C25 H25 0.9500 .
C26 C27 1.421(11) .
C26 H26 0.9500 .
C27 C32 1.419(11) .
C27 C28 1.429(11) .
C28 C29 1.411(11) .
C29 C30 1.368(12) .
C29 H29 0.9500 .
C30 C31 1.402(13) .
C30 H30 0.9500 .
C31 C32 1.363(12) .
C31 H31 0.9500 .
C32 H32 0.9500 .
C33 C34 1.383(12) .
C33 H33 0.9500 .
C34 C35 1.376(13) .
C34 H34 0.9500 .
C35 C36 1.371(11) .
C36 H36 0.9500 .
C37 H37 0.9500 .
C38 H38A 0.9800 .
C38 H38B 0.9800 .
C38 H38C 0.9800 .
C39 H39A 0.9800 .
C39 H39B 0.9800 .
C39 H39C 0.9800 .
C40 H40 0.9500 .
C41 H41A 0.9800 .
C41 H41B 0.9800 .
C41 H41C 0.9800 .
C42 H42A 0.9800 .
C42 H42B 0.9800 .
C42 H42C 0.9800 .
O12 C51 1.20(3) .
N7 C51 1.20(3) .
N7 C50 1.42(4) .
N7 C49 1.49(5) .
C51 H51 0.9500 .
C50 H50A 0.9800 .
C50 H50B 0.9800 .
C50 H50C 0.9800 .
C49 H49A 0.9800 .
C49 H49B 0.9800 .
C49 H49C 0.9800 .
C49 H49D 0.9800 .
C49 H49E 0.9800 .
C49 H49F 0.9800 .
N5 C45 1.26(3) .
N5 C44 1.27(3) .
N5 C43 1.40(4) .
O10 C45 1.36(4) .
C44 H44A 0.9800 .
C44 H44B 0.9800 .
C44 H44C 0.9800 .
C45 H45 0.9500 .
C43 H43A 0.9800 .
C43 H43B 0.9800 .
C43 H43C 0.9800 .
N6 C48 1.32(3) .
N6 C47 1.44(3) .
N6 C46 1.66(5) .
C48 O11 1.01(3) .
C48 H48 0.9500 .
C47 H47A 0.9800 .
C47 H47B 0.9800 .
C47 H47C 0.9800 .
C46 H46A 0.9800 .
C46 H46B 0.9800 .
C46 H46C 0.9800 .

loop_
_geom_torsion_atom_site_label_1
_geom_torsion_atom_site_label_2
_geom_torsion_atom_site_label_3
_geom_torsion_atom_site_label_4
_geom_torsion
_geom_torsion_site_symmetry_1
Ni3 O3 C1 O2 16.1(11) 2_665
Ni3 O3 C1 C2 -162.2(5) 2_665
Ni1 O2 C1 O3 -13.6(10) .
Ni2 O2 C1 O3 -135.8(6) .
Ni1 O2 C1 C2 164.7(4) .
Ni2 O2 C1 C2 42.5(8) .
O3 C1 C2 C3 176.4(7) .
O2 C1 C2 C3 -2.0(11) .
O3 C1 C2 C36 -5.6(10) .
O2 C1 C2 C36 176.0(6) .
C36 C2 C3 C33 1.9(12) .
C1 C2 C3 C33 179.9(8) .
C36 C2 C3 N1 178.3(7) .
C1 C2 C3 N1 -3.8(12) .
C4 N1 C3 C33 -44.5(11) .
Ni2 N1 C3 C33 144.6(7) .
C4 N1 C3 C2 139.2(8) .
Ni2 N1 C3 C2 -31.8(10) .
C3 N1 C4 C5 -175.7(8) .
Ni2 N1 C4 C5 -5.0(12) .
N1 C4 C5 C6 28.7(13) .
N1 C4 C5 C28 -159.0(8) .
Ni2 O4 C6 C5 -27.4(9) .
Ni3 O4 C6 C5 177.8(5) .
Ni2 O4 C6 C25 156.6(5) .
Ni3 O4 C6 C25 1.9(11) .
C28 C5 C6 O4 178.5(7) .
C4 C5 C6 O4 -9.5(12) .
C28 C5 C6 C25 -5.5(11) .
C4 C5 C6 C25 166.5(7) .
Ni1 O5 C7 O6 -4.4(10) .
Ni3 O5 C7 O6 -169.1(5) .
Ni1 O5 C7 C8 176.9(4) .
Ni3 O5 C7 C8 12.1(10) .
O6 C7 C8 C9 -175.2(7) .
O5 C7 C8 C9 3.7(11) .
O6 C7 C8 C24 3.9(10) .
O5 C7 C8 C24 -177.3(7) .
C24 C8 C9 N2 -171.2(7) .
C7 C8 C9 N2 7.8(12) .
C24 C8 C9 C21 8.0(11) .
C7 C8 C9 C21 -173.0(7) .
C10 N2 C9 C8 138.7(8) .
Ni3 N2 C9 C8 -31.5(10) .
C10 N2 C9 C21 -40.5(10) .
Ni3 N2 C9 C21 149.3(6) .
C9 N2 C10 C11 175.1(8) .
Ni3 N2 C10 C11 -14.3(11) .
N2 C10 C11 C12 -17.8(13) .
N2 C10 C11 C16 168.1(8) .
Ni3 O7 C12 C11 28.7(10) .
Ni3 O7 C12 C13 -154.3(6) .
C10 C11 C12 O7 9.9(12) .
C16 C11 C12 O7 -176.0(7) .
C10 C11 C12 C13 -167.0(8) .
C16 C11 C12 C13 7.0(11) .
O7 C12 C13 C14 178.1(8) .
C11 C12 C13 C14 -4.8(12) .
C12 C13 C14 C15 -0.3(14) .
C13 C14 C15 C16 2.9(13) .
C13 C14 C15 C20 -177.1(8) .
C14 C15 C16 C17 -178.3(8) .
C20 C15 C16 C17 1.7(11) .
C14 C15 C16 C11 -0.5(12) .
C20 C15 C16 C11 179.5(7) .
C12 C11 C16 C17 173.2(8) .
C10 C11 C16 C17 -12.6(11) .
C12 C11 C16 C15 -4.5(11) .
C10 C11 C16 C15 169.8(7) .
C15 C16 C17 C18 -3.1(13) .
C11 C16 C17 C18 179.2(8) .
C16 C17 C18 C19 2.0(15) .
C17 C18 C19 C20 0.8(15) .
C18 C19 C20 C15 -2.2(14) .
C14 C15 C20 C19 -179.1(9) .
C16 C15 C20 C19 0.9(13) .
C8 C9 C21 C22 -6.6(12) .
N2 C9 C21 C22 172.7(8) .
C9 C21 C22 C23 -1.1(13) .
C21 C22 C23 C24 7.6(14) .
C21 C22 C23 Cl1 -173.1(7) .
C22 C23 C24 C8 -6.1(14) .
Cl1 C23 C24 C8 174.5(6) .
C9 C8 C24 C23 -1.9(12) .
C7 C8 C24 C23 179.0(8) .
O4 C6 C25 C26 178.7(8) .
C5 C6 C25 C26 2.5(12) .
C6 C25 C26 C27 1.4(13) .
C25 C26 C27 C32 176.5(8) .
C25 C26 C27 C28 -2.2(12) .
C32 C27 C28 C29 -0.6(11) .
C26 C27 C28 C29 178.1(7) .
C32 C27 C28 C5 -179.6(7) .
C26 C27 C28 C5 -0.9(11) .
C6 C5 C28 C29 -174.1(8) .
C4 C5 C28 C29 13.7(12) .
C6 C5 C28 C27 4.9(11) .
C4 C5 C28 C27 -167.4(7) .
C27 C28 C29 C30 1.3(13) .
C5 C28 C29 C30 -179.7(9) .
C28 C29 C30 C31 -0.8(14) .
C29 C30 C31 C32 -0.5(14) .
C30 C31 C32 C27 1.2(13) .
C26 C27 C32 C31 -179.3(8) .
C28 C27 C32 C31 -0.6(12) .
C2 C3 C33 C34 -1.8(14) .
N1 C3 C33 C34 -178.3(9) .
C3 C33 C34 C35 0.7(15) .
C33 C34 C35 C36 0.4(15) .
C33 C34 C35 Cl2 179.4(8) .
C34 C35 C36 C2 -0.3(13) .
Cl2 C35 C36 C2 -179.3(6) .
C3 C2 C36 C35 -0.9(12) .
C1 C2 C36 C35 -179.1(7) .
Ni2 O8 C37 N3 -176.3(6) .
C39 N3 C37 O8 -1.2(13) .
C38 N3 C37 O8 -176.1(8) .
Ni2 O9 C40 N4 174.6(6) .
C42 N4 C40 O9 -1.5(12) .
C41 N4 C40 O9 178.9(8) .
C50 N7 C51 O12 4(5) .
C49 N7 C51 O12 -173(4) .
C44 N5 C45 O10 -2(5) .
C43 N5 C45 O10 -175(3) .
C47 N6 C48 O11 178(3) .
C46 N6 C48 O11 -25(4) .
